data_1573536
_journal_coeditor_code OX2011
_journal_paper_doi 10.1107/S2056989024012234
_chemical_formula_iupac 'C38 H48 O11'
_chemical_formula_moiety 'C38 H48 O11'
_chemical_formula_sum 'C38 H48 O11'
_chemical_formula_weight 680.76
_chemical_melting_point_gt 488.5
_chemical_melting_point_lt 490.5
_chemical_name_systematic
'(+-)-(1<i>SR</i>,5<i>SR</i>,6<i>SR</i>,7<i>SR</i>,10<i>SR</i>,11<i>SR</i>,13<i>RS</i>,14<i>SR</i>,15<i>SR</i>,16<i>RS</i>)-13-Acetoxy-16-benzyloxy-15-hydroxy-7-methoxymethoxy-3-oxo-11,15,18,18-tetramethyl-2,4-dioxatetracyclo[12.3.1.0^1,5^.0^6,11^]octadecan-10-yl benzoate'
_space_group_crystal_system triclinic
_space_group_IT_number 2
_space_group_name_Hall '-P 1'
_space_group_name_H-M_alt 'P -1'
_atom_sites_solution_hydrogens geom
_atom_sites_solution_primary direct
_atom_sites_solution_secondary difmap
_cell_angle_alpha 86.598(2)
_cell_angle_beta 85.3220(10)
_cell_angle_gamma 89.1880(10)
_cell_formula_units_Z 2
_cell_length_a 9.8868(5)
_cell_length_b 11.7682(5)
_cell_length_c 14.6899(7)
_cell_measurement_reflns_used 9886
_cell_measurement_temperature 90
_cell_measurement_theta_max 25.0811
_cell_measurement_theta_min 2.3977
_cell_volume 1700.40(14)
_computing_cell_refinement
;
<i>SAINT</i> (Bruker, 2021)
;
_computing_data_collection
;
<i>APEX4</i> (Bruker, 2021)
;
_computing_data_reduction
;
<i>SAINT</i> (Bruker, 2021)
;
_computing_molecular_graphics
;
<i>Mercury</i> (Macrae <i>et al.</i>, 2020)
;
_computing_publication_material
;
<i>publCif</i> (Westrip, 2010) and <i>PLATON</i> (Spek, 2020)
;
_computing_structure_refinement
;
<i>SHELXL2019</i> (Sheldrick, 2015<i>b</i>)
;
_computing_structure_solution
;
<i>SHELXT2019</i> (Sheldrick, 2015<i>a</i>)
;
_diffrn_ambient_temperature 90
_diffrn_detector_area_resol_mean 10.4167
_diffrn_measured_fraction_theta_full 0.987
_diffrn_measured_fraction_theta_max 0.987
_diffrn_measurement_device 'Bruker APEX-II CCD'
_diffrn_measurement_device_type 'Bruker D8 Venture'
_diffrn_measurement_method '\f and \w scans'
_diffrn_radiation_monochromator 'multilayered confocal mirror'
_diffrn_radiation_probe x-ray
_diffrn_radiation_type MoK\a
_diffrn_radiation_wavelength 0.71073
_diffrn_reflns_av_R_equivalents 0.0331
_diffrn_reflns_av_unetI/netI 0.0268
_diffrn_reflns_limit_h_max 11
_diffrn_reflns_limit_h_min -11
_diffrn_reflns_limit_k_max 14
_diffrn_reflns_limit_k_min -14
_diffrn_reflns_limit_l_max 17
_diffrn_reflns_limit_l_min -17
_diffrn_reflns_number 30870
_diffrn_reflns_theta_full 25.00
_diffrn_reflns_theta_max 25.03
_diffrn_reflns_theta_min 2.40
_diffrn_source 'fine-focus sealed tube'
_diffrn_standards_number 0
_exptl_absorpt_coefficient_mu 0.097
_exptl_absorpt_correction_T_max 0.98
_exptl_absorpt_correction_T_min 0.97
_exptl_absorpt_correction_type multi-scan
_exptl_absorpt_process_details
;
(SADABS; Krause <i>et al.</i>, 2015)
;
_exptl_crystal_colour colourless
_exptl_crystal_density_diffrn 1.330
_exptl_crystal_density_method 'not measured'
_exptl_crystal_description prism
_exptl_crystal_F_000 728
_exptl_crystal_size_max 0.340
_exptl_crystal_size_mid 0.300
_exptl_crystal_size_min 0.170
_refine_diff_density_max 0.587
_refine_diff_density_min -0.274
_refine_ls_extinction_method none
_refine_ls_goodness_of_fit_ref 1.046
_refine_ls_hydrogen_treatment constr
_refine_ls_matrix_type full
_refine_ls_number_parameters 449
_refine_ls_number_reflns 5924
_refine_ls_number_restraints 8
_refine_ls_restrained_S_all 1.089
_refine_ls_R_factor_all 0.0616
_refine_ls_R_factor_gt 0.0459
_refine_ls_shift/su_max 0.000
_refine_ls_shift/su_mean 0.000
_refine_ls_structure_factor_coef Fsqd
_refine_ls_weighting_details 'w=1/[\s^2^(Fo^2^)+2.3674P] where P=(Fo^2^+2Fc^2^)/3'
_refine_ls_weighting_scheme calc
_refine_ls_wR_factor_gt 0.0880
_refine_ls_wR_factor_ref 0.0954
_reflns_number_gt 4770
_reflns_number_total 5924
_reflns_threshold_expression 'I > 2\s(I)'
_cod_data_source_file ox2011.cif
_cod_data_source_block A
_cod_database_code 1573536

loop_
_space_group_symop_operation_xyz
'x, y, z'
'-x, -y, -z'

loop_
_atom_site_type_symbol
_atom_site_label
_atom_site_fract_x
_atom_site_fract_y
_atom_site_fract_z
_atom_site_U_iso_or_equiv
_atom_site_adp_type
_atom_site_calc_flag
_atom_site_occupancy
_atom_site_disorder_assembly
_atom_site_disorder_group
C C1 0.1575(2) 0.49329(17) 0.68895(13) 0.0181(4) Uani d 1 . .
C C2 0.3012(2) 0.53459(17) 0.65228(14) 0.0180(4) Uani d 1 . .
H H2 0.364627 0.504169 0.697712 0.022000 Uiso calc 1 . .
C C3 0.3312(2) 0.66221(16) 0.63610(13) 0.0163(4) Uani d 1 . .
H H3 0.242916 0.703436 0.647736 0.020000 Uiso calc 1 . .
C C4 0.3825(2) 0.69363(18) 0.53662(14) 0.0196(5) Uani d 1 . .
H H4 0.458704 0.641784 0.516406 0.024000 Uiso calc 1 . .
C C5 0.4260(2) 0.81720(17) 0.52214(14) 0.0214(5) Uani d 1 . .
H H5A 0.344254 0.866810 0.525774 0.026000 Uiso calc 1 . .
H H5B 0.472073 0.829490 0.459994 0.026000 Uiso calc 1 . .
C C6 0.5212(2) 0.85177(18) 0.59215(14) 0.0213(5) Uani d 1 . .
H H6A 0.608040 0.809201 0.584255 0.026000 Uiso calc 1 . .
H H6B 0.540739 0.934114 0.582965 0.026000 Uiso calc 1 . .
C C7 0.4547(2) 0.82591(17) 0.68737(14) 0.0188(4) Uani d 1 . .
H H7 0.367636 0.869937 0.694442 0.023000 Uiso calc 1 . .
C C8 0.4250(2) 0.69805(17) 0.70927(13) 0.0171(4) Uani d 1 . .
C C9 0.3523(2) 0.69204(17) 0.80703(13) 0.0182(4) Uani d 1 . .
H H9A 0.413003 0.729958 0.845931 0.022000 Uiso calc 1 . .
H H9B 0.270565 0.741282 0.803822 0.022000 Uiso calc 1 . .
C C10 0.3049(2) 0.58120(17) 0.86171(13) 0.0184(4) Uani d 1 . .
H H10 0.375931 0.521219 0.850473 0.022000 Uiso calc 1 . .
C C11 0.1628(2) 0.52615(17) 0.85707(13) 0.0183(4) Uani d 1 . .
H H11 0.146310 0.482755 0.917492 0.022000 Uiso calc 1 . .
C C12 0.0423(2) 0.61215(18) 0.85503(14) 0.0192(4) Uani d 1 . .
C C13 0.0287(2) 0.66499(17) 0.75861(14) 0.0180(4) Uani d 1 . .
H H13 0.100467 0.723941 0.744609 0.022000 Uiso calc 1 . .
C C14 0.0413(2) 0.57966(18) 0.68323(14) 0.0195(5) Uani d 1 . .
H H14A -0.044932 0.537561 0.685157 0.023000 Uiso calc 1 . .
H H14B 0.053041 0.622825 0.623235 0.023000 Uiso calc 1 . .
C C15 0.1581(2) 0.43255(17) 0.78513(14) 0.0199(5) Uani d 1 . .
C C16 0.2763(2) 0.34590(18) 0.79403(15) 0.0254(5) Uani d 1 . .
H H16A 0.270013 0.287310 0.749904 0.038000 Uiso calc 1 . .
H H16B 0.270775 0.310131 0.856177 0.038000 Uiso calc 1 . .
H H16C 0.363070 0.385421 0.781653 0.038000 Uiso calc 1 . .
C C17 0.0308(2) 0.35805(18) 0.80290(15) 0.0258(5) Uani d 1 . .
H H17A -0.049757 0.403719 0.789971 0.039000 Uiso calc 1 . .
H H17B 0.022566 0.328995 0.867001 0.039000 Uiso calc 1 . .
H H17C 0.038722 0.294007 0.763023 0.039000 Uiso calc 1 . .
C C18 0.0476(2) 0.70511(18) 0.92345(14) 0.0229(5) Uani d 1 . .
H H18A -0.035475 0.751544 0.922975 0.034000 Uiso calc 1 . .
H H18B 0.126474 0.753477 0.906164 0.034000 Uiso calc 1 . .
H H18C 0.055024 0.669719 0.984950 0.034000 Uiso calc 1 . .
C C19 0.5592(2) 0.63053(17) 0.70719(14) 0.0196(4) Uani d 1 . .
H H19A 0.600737 0.631588 0.644257 0.029000 Uiso calc 1 . .
H H19B 0.541468 0.551677 0.729771 0.029000 Uiso calc 1 . .
H H19C 0.620954 0.665246 0.746204 0.029000 Uiso calc 1 . .
O O20 0.33177(15) 0.47247(12) 0.57060(10) 0.0240(3) Uani d 1 . .
C C21 0.2303(2) 0.40242(17) 0.55847(14) 0.0217(5) Uani d 1 . .
O O22 0.13024(14) 0.40834(12) 0.62397(9) 0.0221(3) Uani d 1 . .
O O23 0.23124(17) 0.34126(13) 0.49619(10) 0.0319(4) Uani d 1 . .
O O24 0.54321(14) 0.85971(12) 0.75536(10) 0.0203(3) Uani d 1 . .
C C25 0.5220(2) 0.96282(18) 0.78946(15) 0.0245(5) Uani d 1 . .
O O26 0.44533(18) 1.03321(13) 0.76022(12) 0.0391(4) Uani d 1 . .
C C27 0.6043(2) 0.97733(19) 0.86852(15) 0.0250(5) Uani d 1 . .
C C28 0.6035(3) 1.0843(2) 0.90414(17) 0.0334(6) Uani d 1 . .
H H28 0.553417 1.145061 0.877119 0.040000 Uiso calc 1 . .
C C29 0.6753(3) 1.1024(2) 0.97857(17) 0.0376(6) Uani d 1 . .
H H29 0.675890 1.175875 1.002087 0.045000 Uiso calc 1 . .
C C30 0.7462(3) 1.0138(2) 1.01883(17) 0.0358(6) Uani d 1 . .
H H30 0.796019 1.026332 1.069877 0.043000 Uiso calc 1 . .
C C31 0.7448(2) 0.9068(2) 0.98505(16) 0.0310(5) Uani d 1 . .
H H31 0.792449 0.845681 1.013621 0.037000 Uiso calc 1 . .
C C32 0.6744(2) 0.88823(19) 0.90993(15) 0.0259(5) Uani d 1 . .
H H32 0.674031 0.814604 0.886705 0.031000 Uiso calc 1 . .
O O33 0.31100(15) 0.61637(12) 0.95551(9) 0.0218(3) Uani d 1 . .
C C34 0.3376(2) 0.53730(19) 1.02166(15) 0.0225(5) Uani d 1 . .
O O35 0.35454(15) 0.43694(12) 1.01003(10) 0.0238(3) Uani d 1 . .
C C36 0.3458(2) 0.59324(19) 1.11001(15) 0.0260(5) Uani d 1 . .
H H36A 0.337673 0.535469 1.160973 0.039000 Uiso calc 1 . .
H H36B 0.271820 0.649096 1.117528 0.039000 Uiso calc 1 . .
H H36C 0.433100 0.631760 1.109339 0.039000 Uiso calc 1 . .
O O37 -0.10091(14) 0.72032(12) 0.76170(10) 0.0219(3) Uani d 1 . .
C C38 -0.1189(2) 0.80087(18) 0.68634(15) 0.0232(5) Uani d 1 . .
H H38A -0.211348 0.834205 0.693918 0.028000 Uiso calc 1 . .
H H38B -0.111800 0.760273 0.628987 0.028000 Uiso calc 1 . .
C C39 -0.0170(2) 0.89580(18) 0.67760(15) 0.0232(5) Uani d 1 . .
C C40 0.0046(3) 0.9591(2) 0.75219(17) 0.0348(6) Uani d 1 . .
H H40 -0.044421 0.941672 0.809543 0.042000 Uiso calc 1 . .
C C41 0.0967(3) 1.0467(2) 0.7434(2) 0.0443(7) Uani d 1 . .
H H41 0.112008 1.088431 0.794945 0.053000 Uiso calc 1 . .
C C42 0.1666(3) 1.0742(2) 0.6600(2) 0.0419(7) Uani d 1 . .
H H42 0.229621 1.134916 0.654083 0.050000 Uiso calc 1 . .
C C43 0.1449(3) 1.0135(2) 0.58589(19) 0.0380(6) Uani d 1 . .
H H43 0.191258 1.033425 0.528048 0.046000 Uiso calc 1 . .
C C44 0.0552(2) 0.92290(19) 0.59516(16) 0.0295(5) Uani d 1 . .
H H44 0.043462 0.879205 0.544074 0.035000 Uiso calc 1 . .
O O45 -0.07714(14) 0.54743(12) 0.88428(10) 0.0236(3) Uani d 1 . .
H H45 -0.145818 0.590198 0.883259 0.035000 Uiso calc 1 . .
O O46 0.26586(15) 0.67567(12) 0.48682(9) 0.0235(3) Uani d 1 . .
C C47 0.2924(3) 0.6388(2) 0.39841(15) 0.0366(6) Uani d 1 . .
H H47A 0.208804 0.605322 0.379040 0.044000 Uiso calc 1 . .
H H47B 0.362640 0.578040 0.399491 0.044000 Uiso calc 1 . .
O O48 0.3365(2) 0.72544(19) 0.33378(12) 0.0532(6) Uani d 1 . .
C C49 0.2364(4) 0.8123(3) 0.3229(2) 0.0648(10) Uani d 1 . .
H H49A 0.148650 0.777361 0.316061 0.097000 Uiso calc 1 . .
H H49B 0.262625 0.861366 0.268212 0.097000 Uiso calc 1 . .
H H49C 0.228982 0.857890 0.376760 0.097000 Uiso calc 1 . .

loop_
_atom_site_aniso_label
_atom_site_aniso_U_11
_atom_site_aniso_U_22
_atom_site_aniso_U_33
_atom_site_aniso_U_12
_atom_site_aniso_U_13
_atom_site_aniso_U_23
C1 0.0206(11) 0.0173(11) 0.0171(11) -0.0027(8) -0.0023(9) -0.0052(8)
C2 0.0196(11) 0.0183(11) 0.0162(10) 0.0006(8) -0.0007(8) -0.0043(8)
C3 0.0150(10) 0.0166(11) 0.0175(10) -0.0007(8) -0.0016(8) -0.0021(8)
C4 0.0197(11) 0.0219(11) 0.0176(11) -0.0010(9) -0.0017(9) -0.0041(9)
C5 0.0245(12) 0.0208(11) 0.0189(11) -0.0015(9) -0.0019(9) 0.0002(9)
C6 0.0221(12) 0.0171(11) 0.0244(12) -0.0021(9) -0.0017(9) 0.0000(9)
C7 0.0165(11) 0.0186(11) 0.0226(11) -0.0009(8) -0.0059(9) -0.0058(9)
C8 0.0177(11) 0.0159(10) 0.0179(11) -0.0011(8) -0.0025(8) -0.0024(8)
C9 0.0185(11) 0.0191(11) 0.0179(11) -0.0006(8) -0.0035(8) -0.0048(8)
C10 0.0210(11) 0.0220(11) 0.0129(10) 0.0016(9) -0.0024(8) -0.0052(8)
C11 0.0200(11) 0.0211(11) 0.0136(10) -0.0020(9) 0.0004(8) -0.0002(8)
C12 0.0162(11) 0.0226(11) 0.0186(11) -0.0012(9) 0.0008(8) -0.0040(9)
C13 0.0148(10) 0.0210(11) 0.0189(11) 0.0001(8) -0.0026(8) -0.0033(8)
C14 0.0174(11) 0.0236(11) 0.0181(11) -0.0033(9) -0.0022(8) -0.0035(9)
C15 0.0218(11) 0.0174(11) 0.0205(11) -0.0021(9) 0.0001(9) -0.0019(8)
C16 0.0337(13) 0.0178(11) 0.0243(12) -0.0002(9) -0.0003(10) 0.0008(9)
C17 0.0329(13) 0.0215(12) 0.0224(12) -0.0070(10) 0.0036(10) -0.0031(9)
C18 0.0224(12) 0.0275(12) 0.0194(11) 0.0021(9) -0.0008(9) -0.0065(9)
C19 0.0181(11) 0.0200(11) 0.0210(11) -0.0005(9) -0.0026(9) -0.0019(9)
O20 0.0257(8) 0.0198(8) 0.0259(8) -0.0033(6) 0.0076(6) -0.0098(6)
C21 0.0266(12) 0.0174(11) 0.0211(11) -0.0017(9) -0.0011(9) -0.0020(9)
O22 0.0223(8) 0.0243(8) 0.0206(8) -0.0058(6) 0.0015(6) -0.0105(6)
O23 0.0419(10) 0.0285(9) 0.0259(9) -0.0066(7) 0.0044(7) -0.0144(7)
O24 0.0200(8) 0.0181(8) 0.0240(8) -0.0008(6) -0.0059(6) -0.0063(6)
C25 0.0258(12) 0.0188(11) 0.0299(13) -0.0013(9) -0.0051(10) -0.0049(9)
O26 0.0479(11) 0.0223(9) 0.0522(11) 0.0100(8) -0.0297(9) -0.0121(8)
C27 0.0249(12) 0.0234(12) 0.0278(12) -0.0002(9) -0.0049(10) -0.0066(10)
C28 0.0389(15) 0.0263(13) 0.0371(14) 0.0034(11) -0.0124(11) -0.0080(11)
C29 0.0462(16) 0.0300(14) 0.0397(15) -0.0014(12) -0.0139(12) -0.0132(11)
C30 0.0392(15) 0.0406(15) 0.0304(13) -0.0002(12) -0.0141(11) -0.0097(11)
C31 0.0315(13) 0.0348(14) 0.0273(13) 0.0075(11) -0.0049(10) -0.0052(10)
C32 0.0270(13) 0.0238(12) 0.0276(12) 0.0036(10) -0.0030(10) -0.0080(10)
O33 0.0259(8) 0.0234(8) 0.0166(7) -0.0009(6) -0.0041(6) -0.0017(6)
C34 0.0145(11) 0.0288(13) 0.0237(12) -0.0008(9) -0.0022(9) 0.0023(10)
O35 0.0241(8) 0.0203(9) 0.0269(8) 0.0025(6) -0.0030(6) 0.0001(6)
C36 0.0272(13) 0.0303(13) 0.0212(12) 0.0000(10) -0.0063(9) -0.0003(9)
O37 0.0168(8) 0.0250(8) 0.0239(8) 0.0026(6) -0.0020(6) -0.0018(6)
C38 0.0217(12) 0.0247(12) 0.0242(12) 0.0047(9) -0.0074(9) -0.0023(9)
C39 0.0219(12) 0.0186(11) 0.0300(12) 0.0065(9) -0.0083(10) -0.0016(9)
C40 0.0518(16) 0.0236(13) 0.0303(14) 0.0021(11) -0.0122(12) 0.0003(10)
C41 0.068(2) 0.0211(13) 0.0483(17) -0.0027(13) -0.0309(15) -0.0008(12)
C42 0.0390(15) 0.0218(13) 0.066(2) -0.0017(11) -0.0197(14) 0.0074(13)
C43 0.0308(14) 0.0282(14) 0.0529(17) 0.0041(11) 0.0017(12) 0.0069(12)
C44 0.0292(13) 0.0250(13) 0.0341(14) 0.0049(10) -0.0029(11) -0.0021(10)
O45 0.0177(8) 0.0279(8) 0.0246(8) -0.0013(6) 0.0019(6) -0.0007(7)
O46 0.0275(8) 0.0276(8) 0.0162(8) -0.0043(7) -0.0055(6) -0.0027(6)
C47 0.0527(17) 0.0408(15) 0.0178(12) -0.0094(12) -0.0063(11) -0.0076(11)
O48 0.0644(14) 0.0747(15) 0.0206(9) -0.0292(12) -0.0006(9) -0.0013(9)
C49 0.088(3) 0.059(2) 0.0502(19) -0.0207(19) -0.0357(18) 0.0223(16)

loop_
_atom_type_symbol
_atom_type_description
_atom_type_scat_dispersion_real
_atom_type_scat_dispersion_imag
_atom_type_scat_source
C C 0.0033 0.0016 'International Tables Vol C Tables 4.2.6.8 and 6.1.1.4'
H H 0.0000 0.0000 'International Tables Vol C Tables 4.2.6.8 and 6.1.1.4'
O O 0.0106 0.0060 'International Tables Vol C Tables 4.2.6.8 and 6.1.1.4'

loop_
_geom_angle_atom_site_label_1
_geom_angle_atom_site_label_2
_geom_angle_atom_site_label_3
_geom_angle_site_symmetry_1
_geom_angle_site_symmetry_3
_geom_angle
_geom_angle_publ_flag
O22 C1 C14 . . 104.90(15) ?
O22 C1 C15 . . 108.22(16) ?
C14 C1 C15 . . 111.99(17) ?
O22 C1 C2 . . 101.96(15) ?
C14 C1 C2 . . 116.96(17) ?
C15 C1 C2 . . 111.72(17) ?
O20 C2 C3 . . 112.47(16) ?
O20 C2 C1 . . 103.98(15) ?
C3 C2 C1 . . 120.67(17) ?
O20 C2 H2 . . 106.300000 ?
C3 C2 H2 . . 106.300000 ?
C1 C2 H2 . . 106.300000 ?
C2 C3 C4 . . 112.08(16) ?
C2 C3 C8 . . 108.85(16) ?
C4 C3 C8 . . 115.21(16) ?
C2 C3 H3 . . 106.700000 ?
C4 C3 H3 . . 106.700000 ?
C8 C3 H3 . . 106.700000 ?
O46 C4 C5 . . 109.73(17) ?
O46 C4 C3 . . 103.30(16) ?
C5 C4 C3 . . 112.42(16) ?
O46 C4 H4 . . 110.400000 ?
C5 C4 H4 . . 110.400000 ?
C3 C4 H4 . . 110.400000 ?
C4 C5 C6 . . 112.91(17) ?
C4 C5 H5A . . 109.000000 ?
C6 C5 H5A . . 109.000000 ?
C4 C5 H5B . . 109.000000 ?
C6 C5 H5B . . 109.000000 ?
H5A C5 H5B . . 107.800000 ?
C7 C6 C5 . . 109.13(17) ?
C7 C6 H6A . . 109.900000 ?
C5 C6 H6A . . 109.900000 ?
C7 C6 H6B . . 109.900000 ?
C5 C6 H6B . . 109.900000 ?
H6A C6 H6B . . 108.300000 ?
O24 C7 C6 . . 110.06(16) ?
O24 C7 C8 . . 106.44(16) ?
C6 C7 C8 . . 113.56(17) ?
O24 C7 H7 . . 108.900000 ?
C6 C7 H7 . . 108.900000 ?
C8 C7 H7 . . 108.900000 ?
C19 C8 C7 . . 109.50(16) ?
C19 C8 C9 . . 110.79(16) ?
C7 C8 C9 . . 104.79(16) ?
C19 C8 C3 . . 112.70(16) ?
C7 C8 C3 . . 106.23(16) ?
C9 C8 C3 . . 112.39(16) ?
C10 C9 C8 . . 125.07(16) ?
C10 C9 H9A . . 106.100000 ?
C8 C9 H9A . . 106.100000 ?
C10 C9 H9B . . 106.100000 ?
C8 C9 H9B . . 106.100000 ?
H9A C9 H9B . . 106.300000 ?
O33 C10 C9 . . 100.10(15) ?
O33 C10 C11 . . 106.94(15) ?
C9 C10 C11 . . 124.29(17) ?
O33 C10 H10 . . 108.100000 ?
C9 C10 H10 . . 108.100000 ?
C11 C10 H10 . . 108.100000 ?
C12 C11 C10 . . 114.77(17) ?
C12 C11 C15 . . 113.35(16) ?
C10 C11 C15 . . 114.96(16) ?
C12 C11 H11 . . 104.000000 ?
C10 C11 H11 . . 104.000000 ?
C15 C11 H11 . . 104.000000 ?
O45 C12 C13 . . 109.17(16) ?
O45 C12 C18 . . 105.65(16) ?
C13 C12 C18 . . 110.59(17) ?
O45 C12 C11 . . 105.79(16) ?
C13 C12 C11 . . 111.54(16) ?
C18 C12 C11 . . 113.74(17) ?
O37 C13 C12 . . 105.82(16) ?
O37 C13 C14 . . 110.68(16) ?
C12 C13 C14 . . 114.47(17) ?
O37 C13 H13 . . 108.600000 ?
C12 C13 H13 . . 108.600000 ?
C14 C13 H13 . . 108.600000 ?
C1 C14 C13 . . 115.57(17) ?
C1 C14 H14A . . 108.400000 ?
C13 C14 H14A . . 108.400000 ?
C1 C14 H14B . . 108.400000 ?
C13 C14 H14B . . 108.400000 ?
H14A C14 H14B . . 107.400000 ?
C17 C15 C16 . . 103.34(17) ?
C17 C15 C1 . . 108.91(17) ?
C16 C15 C1 . . 113.44(17) ?
C17 C15 C11 . . 112.13(17) ?
C16 C15 C11 . . 110.84(17) ?
C1 C15 C11 . . 108.17(16) ?
C15 C16 H16A . . 109.500000 ?
C15 C16 H16B . . 109.500000 ?
H16A C16 H16B . . 109.500000 ?
C15 C16 H16C . . 109.500000 ?
H16A C16 H16C . . 109.500000 ?
H16B C16 H16C . . 109.500000 ?
C15 C17 H17A . . 109.500000 ?
C15 C17 H17B . . 109.500000 ?
H17A C17 H17B . . 109.500000 ?
C15 C17 H17C . . 109.500000 ?
H17A C17 H17C . . 109.500000 ?
H17B C17 H17C . . 109.500000 ?
C12 C18 H18A . . 109.500000 ?
C12 C18 H18B . . 109.500000 ?
H18A C18 H18B . . 109.500000 ?
C12 C18 H18C . . 109.500000 ?
H18A C18 H18C . . 109.500000 ?
H18B C18 H18C . . 109.500000 ?
C8 C19 H19A . . 109.500000 ?
C8 C19 H19B . . 109.500000 ?
H19A C19 H19B . . 109.500000 ?
C8 C19 H19C . . 109.500000 ?
H19A C19 H19C . . 109.500000 ?
H19B C19 H19C . . 109.500000 ?
C21 O20 C2 . . 110.54(15) ?
O23 C21 O22 . . 124.5(2) ?
O23 C21 O20 . . 123.5(2) ?
O22 C21 O20 . . 111.91(17) ?
C21 O22 C1 . . 111.51(15) ?
C25 O24 C7 . . 117.82(16) ?
O26 C25 O24 . . 124.0(2) ?
O26 C25 C27 . . 124.6(2) ?
O24 C25 C27 . . 111.42(18) ?
C32 C27 C28 . . 119.6(2) ?
C32 C27 C25 . . 122.85(19) ?
C28 C27 C25 . . 117.5(2) ?
C29 C28 C27 . . 120.2(2) ?
C29 C28 H28 . . 119.900000 ?
C27 C28 H28 . . 119.900000 ?
C30 C29 C28 . . 119.9(2) ?
C30 C29 H29 . . 120.000000 ?
C28 C29 H29 . . 120.000000 ?
C29 C30 C31 . . 120.1(2) ?
C29 C30 H30 . . 119.900000 ?
C31 C30 H30 . . 119.900000 ?
C32 C31 C30 . . 120.3(2) ?
C32 C31 H31 . . 119.800000 ?
C30 C31 H31 . . 119.800000 ?
C31 C32 C27 . . 119.8(2) ?
C31 C32 H32 . . 120.100000 ?
C27 C32 H32 . . 120.100000 ?
C34 O33 C10 . . 118.86(16) ?
O35 C34 O33 . . 124.5(2) ?
O35 C34 C36 . . 126.0(2) ?
O33 C34 C36 . . 109.49(18) ?
C34 C36 H36A . . 109.500000 ?
C34 C36 H36B . . 109.500000 ?
H36A C36 H36B . . 109.500000 ?
C34 C36 H36C . . 109.500000 ?
H36A C36 H36C . . 109.500000 ?
H36B C36 H36C . . 109.500000 ?
C13 O37 C38 . . 114.54(15) ?
O37 C38 C39 . . 113.51(17) ?
O37 C38 H38A . . 108.900000 ?
C39 C38 H38A . . 108.900000 ?
O37 C38 H38B . . 108.900000 ?
C39 C38 H38B . . 108.900000 ?
H38A C38 H38B . . 107.700000 ?
C44 C39 C40 . . 118.6(2) ?
C44 C39 C38 . . 120.6(2) ?
C40 C39 C38 . . 120.8(2) ?
C41 C40 C39 . . 120.5(2) ?
C41 C40 H40 . . 119.800000 ?
C39 C40 H40 . . 119.800000 ?
C40 C41 C42 . . 120.3(2) ?
C40 C41 H41 . . 119.800000 ?
C42 C41 H41 . . 119.800000 ?
C43 C42 C41 . . 119.7(2) ?
C43 C42 H42 . . 120.100000 ?
C41 C42 H42 . . 120.100000 ?
C42 C43 C44 . . 120.1(3) ?
C42 C43 H43 . . 120.000000 ?
C44 C43 H43 . . 120.000000 ?
C39 C44 C43 . . 120.7(2) ?
C39 C44 H44 . . 119.600000 ?
C43 C44 H44 . . 119.600000 ?
C12 O45 H45 . . 109.500000 ?
C47 O46 C4 . . 116.17(17) ?
O46 C47 O48 . . 113.7(2) ?
O46 C47 H47A . . 108.800000 ?
O48 C47 H47A . . 108.800000 ?
O46 C47 H47B . . 108.800000 ?
O48 C47 H47B . . 108.800000 ?
H47A C47 H47B . . 107.700000 ?
C47 O48 C49 . . 112.3(2) ?
O48 C49 H49A . . 109.500000 ?
O48 C49 H49B . . 109.500000 ?
H49A C49 H49B . . 109.500000 ?
O48 C49 H49C . . 109.500000 ?
H49A C49 H49C . . 109.500000 ?
H49B C49 H49C . . 109.500000 ?

loop_
_geom_bond_atom_site_label_1
_geom_bond_atom_site_label_2
_geom_bond_site_symmetry_2
_geom_bond_distance
_geom_bond_publ_flag
C1 O22 . 1.465(2) ?
C1 C14 . 1.527(3) ?
C1 C15 . 1.545(3) ?
C1 C2 . 1.552(3) ?
C2 O20 . 1.450(2) ?
C2 C3 . 1.536(3) ?
C2 H2 . 1.000000 ?
C3 C4 . 1.533(3) ?
C3 C8 . 1.556(3) ?
C3 H3 . 1.000000 ?
C4 O46 . 1.440(2) ?
C4 C5 . 1.520(3) ?
C4 H4 . 1.000000 ?
C5 C6 . 1.526(3) ?
C5 H5A . 0.990000 ?
C5 H5B . 0.990000 ?
C6 C7 . 1.512(3) ?
C6 H6A . 0.990000 ?
C6 H6B . 0.990000 ?
C7 O24 . 1.456(2) ?
C7 C8 . 1.547(3) ?
C7 H7 . 1.000000 ?
C8 C19 . 1.536(3) ?
C8 C9 . 1.551(3) ?
C9 C10 . 1.548(3) ?
C9 H9A . 0.990000 ?
C9 H9B . 0.990000 ?
C10 O33 . 1.468(2) ?
C10 C11 . 1.564(3) ?
C10 H10 . 1.000000 ?
C11 C12 . 1.553(3) ?
C11 C15 . 1.575(3) ?
C11 H11 . 1.000000 ?
C12 O45 . 1.437(2) ?
C12 C13 . 1.528(3) ?
C12 C18 . 1.533(3) ?
C13 O37 . 1.428(2) ?
C13 C14 . 1.535(3) ?
C13 H13 . 1.000000 ?
C14 H14A . 0.990000 ?
C14 H14B . 0.990000 ?
C15 C17 . 1.540(3) ?
C15 C16 . 1.549(3) ?
C16 H16A . 0.980000 ?
C16 H16B . 0.980000 ?
C16 H16C . 0.980000 ?
C17 H17A . 0.980000 ?
C17 H17B . 0.980000 ?
C17 H17C . 0.980000 ?
C18 H18A . 0.980000 ?
C18 H18B . 0.980000 ?
C18 H18C . 0.980000 ?
C19 H19A . 0.980000 ?
C19 H19B . 0.980000 ?
C19 H19C . 0.980000 ?
O20 C21 . 1.337(3) ?
C21 O23 . 1.197(2) ?
C21 O22 . 1.327(3) ?
O24 C25 . 1.347(2) ?
C25 O26 . 1.199(3) ?
C25 C27 . 1.491(3) ?
C27 C32 . 1.386(3) ?
C27 C28 . 1.391(3) ?
C28 C29 . 1.379(3) ?
C28 H28 . 0.950000 ?
C29 C30 . 1.379(4) ?
C29 H29 . 0.950000 ?
C30 C31 . 1.381(3) ?
C30 H30 . 0.950000 ?
C31 C32 . 1.381(3) ?
C31 H31 . 0.950000 ?
C32 H32 . 0.950000 ?
O33 C34 . 1.344(3) ?
C34 O35 . 1.211(3) ?
C34 C36 . 1.498(3) ?
C36 H36A . 0.980000 ?
C36 H36B . 0.980000 ?
C36 H36C . 0.980000 ?
O37 C38 . 1.435(3) ?
C38 C39 . 1.508(3) ?
C38 H38A . 0.990000 ?
C38 H38B . 0.990000 ?
C39 C44 . 1.377(3) ?
C39 C40 . 1.393(3) ?
C40 C41 . 1.379(4) ?
C40 H40 . 0.950000 ?
C41 C42 . 1.379(4) ?
C41 H41 . 0.950000 ?
C42 C43 . 1.370(4) ?
C42 H42 . 0.950000 ?
C43 C44 . 1.391(3) ?
C43 H43 . 0.950000 ?
C44 H44 . 0.950000 ?
O45 H45 . 0.840000 ?
O46 C47 . 1.397(3) ?
C47 O48 . 1.401(3) ?
C47 H47A . 0.990000 ?
C47 H47B . 0.990000 ?
O48 C49 . 1.424(4) ?
C49 H49A . 0.980000 ?
C49 H49B . 0.980000 ?
C49 H49C . 0.980000 ?

loop_
_geom_hbond_atom_site_label_D
_geom_hbond_atom_site_label_H
_geom_hbond_atom_site_label_A
_geom_hbond_site_symmetry_A
_geom_hbond_distance_DH
_geom_hbond_distance_HA
_geom_hbond_distance_DA
_geom_hbond_angle_DHA
_geom_hbond_publ_flag
C11 H11 O35 . 1.00 2.59 3.179(2) 117.5 n
O45 H45 O35 2_567 0.84 2.50 3.048(2) 123.8 y
C38 H38A O24 1_455 0.99 2.54 3.483(3) 159.4 y
C19 H19A O23 2_666 0.98 2.55 3.496(3) 162.5 y
C29 H29 O33 2_677 0.95 2.57 3.510(3) 172.5 y
C38 H38B O23 2_566 0.99 2.62 3.506(3) 149.2 n
C6 H6A O23 2_666 0.99 2.63 3.537(3) 152.3 n

loop_
_geom_torsion_atom_site_label_1
_geom_torsion_atom_site_label_2
_geom_torsion_atom_site_label_3
_geom_torsion_atom_site_label_4
_geom_torsion_site_symmetry_1
_geom_torsion_site_symmetry_2
_geom_torsion_site_symmetry_3
_geom_torsion_site_symmetry_4
_geom_torsion
_geom_torsion_publ_flag
O22 C1 C2 O20 . . . . 2.67(19) ?
C14 C1 C2 O20 . . . . -111.06(18) ?
C15 C1 C2 O20 . . . . 118.04(17) ?
O22 C1 C2 C3 . . . . 129.94(18) ?
C14 C1 C2 C3 . . . . 16.2(3) ?
C15 C1 C2 C3 . . . . -114.7(2) ?
O20 C2 C3 C4 . . . . 1.6(2) ?
C1 C2 C3 C4 . . . . -121.71(19) ?
O20 C2 C3 C8 . . . . -127.02(17) ?
C1 C2 C3 C8 . . . . 109.7(2) ?
C2 C3 C4 O46 . . . . 67.6(2) ?
C8 C3 C4 O46 . . . . -167.20(16) ?
C2 C3 C4 C5 . . . . -174.17(17) ?
C8 C3 C4 C5 . . . . -49.0(2) ?
O46 C4 C5 C6 . . . . 163.73(16) ?
C3 C4 C5 C6 . . . . 49.4(2) ?
C4 C5 C6 C7 . . . . -55.0(2) ?
C5 C6 C7 O24 . . . . -179.23(16) ?
C5 C6 C7 C8 . . . . 61.6(2) ?
O24 C7 C8 C19 . . . . -57.7(2) ?
C6 C7 C8 C19 . . . . 63.6(2) ?
O24 C7 C8 C9 . . . . 61.19(19) ?
C6 C7 C8 C9 . . . . -177.56(16) ?
O24 C7 C8 C3 . . . . -179.65(15) ?
C6 C7 C8 C3 . . . . -58.4(2) ?
C2 C3 C8 C19 . . . . 58.4(2) ?
C4 C3 C8 C19 . . . . -68.5(2) ?
C2 C3 C8 C7 . . . . 178.28(16) ?
C4 C3 C8 C7 . . . . 51.4(2) ?
C2 C3 C8 C9 . . . . -67.7(2) ?
C4 C3 C8 C9 . . . . 165.48(17) ?
C19 C8 C9 C10 . . . . -60.1(2) ?
C7 C8 C9 C10 . . . . -178.06(18) ?
C3 C8 C9 C10 . . . . 67.0(2) ?
C8 C9 C10 O33 . . . . 152.53(18) ?
C8 C9 C10 C11 . . . . -88.8(3) ?
O33 C10 C11 C12 . . . . 74.6(2) ?
C9 C10 C11 C12 . . . . -40.8(3) ?
O33 C10 C11 C15 . . . . -151.27(16) ?
C9 C10 C11 C15 . . . . 93.3(2) ?
C10 C11 C12 O45 . . . . -159.43(15) ?
C15 C11 C12 O45 . . . . 65.7(2) ?
C10 C11 C12 C13 . . . . 82.0(2) ?
C15 C11 C12 C13 . . . . -52.9(2) ?
C10 C11 C12 C18 . . . . -43.9(2) ?
C15 C11 C12 C18 . . . . -178.78(17) ?
O45 C12 C13 O37 . . . . 50.4(2) ?
C18 C12 C13 O37 . . . . -65.5(2) ?
C11 C12 C13 O37 . . . . 166.91(15) ?
O45 C12 C13 C14 . . . . -71.8(2) ?
C18 C12 C13 C14 . . . . 172.39(17) ?
C11 C12 C13 C14 . . . . 44.8(2) ?
O22 C1 C14 C13 . . . . 167.95(16) ?
C15 C1 C14 C13 . . . . 50.8(2) ?
C2 C1 C14 C13 . . . . -80.0(2) ?
O37 C13 C14 C1 . . . . -164.43(17) ?
C12 C13 C14 C1 . . . . -45.0(2) ?
O22 C1 C15 C17 . . . . -48.5(2) ?
C14 C1 C15 C17 . . . . 66.6(2) ?
C2 C1 C15 C17 . . . . -159.97(16) ?
O22 C1 C15 C16 . . . . 66.0(2) ?
C14 C1 C15 C16 . . . . -178.89(17) ?
C2 C1 C15 C16 . . . . -45.5(2) ?
O22 C1 C15 C11 . . . . -170.62(15) ?
C14 C1 C15 C11 . . . . -55.5(2) ?
C2 C1 C15 C11 . . . . 77.9(2) ?
C12 C11 C15 C17 . . . . -62.1(2) ?
C10 C11 C15 C17 . . . . 163.14(18) ?
C12 C11 C15 C16 . . . . -177.01(17) ?
C10 C11 C15 C16 . . . . 48.2(2) ?
C12 C11 C15 C1 . . . . 58.0(2) ?
C10 C11 C15 C1 . . . . -76.7(2) ?
C3 C2 O20 C21 . . . . -133.87(18) ?
C1 C2 O20 C21 . . . . -1.7(2) ?
C2 O20 C21 O23 . . . . -179.5(2) ?
C2 O20 C21 O22 . . . . -0.2(2) ?
O23 C21 O22 C1 . . . . -178.5(2) ?
O20 C21 O22 C1 . . . . 2.2(2) ?
C14 C1 O22 C21 . . . . 119.40(18) ?
C15 C1 O22 C21 . . . . -120.90(18) ?
C2 C1 O22 C21 . . . . -3.0(2) ?
C6 C7 O24 C25 . . . . 95.9(2) ?
C8 C7 O24 C25 . . . . -140.65(18) ?
C7 O24 C25 O26 . . . . -8.7(3) ?
C7 O24 C25 C27 . . . . 170.62(17) ?
O26 C25 C27 C32 . . . . 169.0(2) ?
O24 C25 C27 C32 . . . . -10.2(3) ?
O26 C25 C27 C28 . . . . -7.5(4) ?
O24 C25 C27 C28 . . . . 173.2(2) ?
C32 C27 C28 C29 . . . . 1.9(4) ?
C25 C27 C28 C29 . . . . 178.6(2) ?
C27 C28 C29 C30 . . . . -1.1(4) ?
C28 C29 C30 C31 . . . . -0.4(4) ?
C29 C30 C31 C32 . . . . 1.1(4) ?
C30 C31 C32 C27 . . . . -0.3(4) ?
C28 C27 C32 C31 . . . . -1.2(3) ?
C25 C27 C32 C31 . . . . -177.7(2) ?
C9 C10 O33 C34 . . . . -150.15(17) ?
C11 C10 O33 C34 . . . . 79.1(2) ?
C10 O33 C34 O35 . . . . -1.6(3) ?
C10 O33 C34 C36 . . . . 177.18(17) ?
C12 C13 O37 C38 . . . . 163.72(16) ?
C14 C13 O37 C38 . . . . -71.7(2) ?
C13 O37 C38 C39 . . . . -59.1(2) ?
O37 C38 C39 C44 . . . . 129.3(2) ?
O37 C38 C39 C40 . . . . -51.7(3) ?
C44 C39 C40 C41 . . . . -0.2(3) ?
C38 C39 C40 C41 . . . . -179.1(2) ?
C39 C40 C41 C42 . . . . 1.2(4) ?
C40 C41 C42 C43 . . . . -0.4(4) ?
C41 C42 C43 C44 . . . . -1.6(4) ?
C40 C39 C44 C43 . . . . -1.8(3) ?
C38 C39 C44 C43 . . . . 177.2(2) ?
C42 C43 C44 C39 . . . . 2.6(4) ?
C5 C4 O46 C47 . . . . 92.5(2) ?
C3 C4 O46 C47 . . . . -147.38(18) ?
C4 O46 C47 O48 . . . . -77.2(3) ?
O46 C47 O48 C49 . . . . -63.1(3) ?
